data_2205280
loop_
_publ_author_name
'Vr\'abel, Viktor'
'Ko\<z\'i\<sek, Jozef'
'Marchal\'in, \<Stefan'
'Svoboda, Ingrid'

_publ_section_title
;Methyl
 2-methyl-5-oxo-4-(2-thienyl)-1,5,7,8,9,10-hexahydro-4<i>H</i>-pyrido[2',3':3,4]pyrrolo[1,2-<i>a</i>][1,3]diazepine-3-carboxylate
;
_journal_issue 3
_journal_name_full 'Acta Crystallographica Section E'
_journal_page_first o733
_journal_page_last o735
_journal_paper_doi 10.1107/S1600536805005209
_journal_volume 61
_journal_year 2005
_chemical_formula_iupac 'C18 H19 N3 O3 S'
_chemical_formula_moiety 'C18 H19 N3 O3 S'
_chemical_formula_sum 'C18 H19 N3 O3 S'
_chemical_formula_weight 357.42
_chemical_name_systematic
;
Methyl 2-methyl-5-oxo-4-(2-thienyl)-1,5,7,8,9,10-hexahydro-4H-
pyrido[2',3':3,4]pyrrolo[1,2-a][1,3]diazepine-3-carboxylate
;
_space_group_IT_number 14
_symmetry_cell_setting monoclinic
_symmetry_space_group_name_Hall '-P 2yn'
_symmetry_space_group_name_H-M 'P 1 21/n 1'
_atom_sites_solution_hydrogens geom
_atom_sites_solution_primary direct
_atom_sites_solution_secondary difmap
_audit_creation_method SHELXL-97
_cell_angle_alpha 90.00
_cell_angle_beta 101.94(2)
_cell_angle_gamma 90.00
_cell_formula_units_Z 4
_cell_length_a 10.050(3)
_cell_length_b 16.492(5)
_cell_length_c 10.737(5)
_cell_measurement_reflns_used 43
_cell_measurement_temperature 298(2)
_cell_measurement_theta_max 44.92
_cell_measurement_theta_min 40.14
_cell_volume 1741.1(11)
_computing_cell_refinement 'STADI4 and DIF4'
_computing_data_collection 'STADI4 (Stoe & Cie, 1991) and DIF4 (Stoe & Cie, 1991)'
_computing_data_reduction 'REDU4 (Stoe & Cie, 1993)'
_computing_molecular_graphics 'ORTEPII (Johnson, 1976)'
_computing_publication_material SHELXL97
_computing_structure_refinement 'SHELXL97 (Sheldrick, 1997)'
_computing_structure_solution 'SHELXS97 (Sheldrick, 1997)'
_diffrn_ambient_temperature 298(2)
_diffrn_measured_fraction_theta_full 0.998
_diffrn_measured_fraction_theta_max 0.998
_diffrn_measurement_device_type 'Stoe Stadi-4'
_diffrn_measurement_method 'profile data from \q/2\q'
_diffrn_radiation_monochromator graphite
_diffrn_radiation_source 'fine-focus sealed tube'
_diffrn_radiation_type MoK\a
_diffrn_radiation_wavelength 0.71069
_diffrn_reflns_av_R_equivalents 0.00000
_diffrn_reflns_av_sigmaI/netI 0.0246
_diffrn_reflns_limit_h_max 12
_diffrn_reflns_limit_h_min -12
_diffrn_reflns_limit_k_max 20
_diffrn_reflns_limit_k_min 0
_diffrn_reflns_limit_l_max 13
_diffrn_reflns_limit_l_min 0
_diffrn_reflns_number 3440
_diffrn_reflns_theta_full 26.05
_diffrn_reflns_theta_max 26.05
_diffrn_reflns_theta_min 2.30
_diffrn_standards_decay_% 0
_diffrn_standards_interval_time 120
_diffrn_standards_number 3
_exptl_absorpt_coefficient_mu 0.208
_exptl_absorpt_correction_T_max 0.9213
_exptl_absorpt_correction_T_min 0.8852
_exptl_absorpt_correction_type psi-scan
_exptl_absorpt_process_details '(North et al., 1968)'
_exptl_crystal_colour yellow
_exptl_crystal_density_diffrn 1.363
_exptl_crystal_density_method 'not measured'
_exptl_crystal_description prism
_exptl_crystal_F_000 752
_exptl_crystal_size_max 0.60
_exptl_crystal_size_mid 0.50
_exptl_crystal_size_min 0.40
_refine_diff_density_max 0.365
_refine_diff_density_min -0.369
_refine_ls_extinction_method none
_refine_ls_goodness_of_fit_ref 1.055
_refine_ls_hydrogen_treatment constr
_refine_ls_matrix_type full
_refine_ls_number_parameters 226
_refine_ls_number_reflns 3436
_refine_ls_number_restraints 0
_refine_ls_restrained_S_all 1.055
_refine_ls_R_factor_all 0.0849
_refine_ls_R_factor_gt 0.0580
_refine_ls_shift/su_max 0.000
_refine_ls_shift/su_mean 0.000
_refine_ls_structure_factor_coef Fsqd
_refine_ls_weighting_details 'calc w = 1/[\s^2^(Fo^2^)+(0.0977P)^2^+0.9592P] where P = (Fo^2^+2Fc^2^)/3'
_refine_ls_weighting_scheme calc
_refine_ls_wR_factor_gt 0.1670
_refine_ls_wR_factor_ref 0.1905
_reflns_number_gt 2379
_reflns_number_total 3436
_reflns_threshold_expression F^2^>2\s(F^2^)
_cod_data_source_file hg6144.cif
_cod_data_source_block I
_cod_original_cell_volume 1741.2(11)
_cod_original_sg_symbol_H-M 'P 21/n'
_cod_database_code 2205280
_cod_database_fobs_code 2205280

loop_
_symmetry_equiv_pos_as_xyz
'x, y, z'
'-x+1/2, y+1/2, -z+1/2'
'-x, -y, -z'
'x-1/2, -y-1/2, z-1/2'

loop_
_atom_site_label
_atom_site_fract_x
_atom_site_fract_y
_atom_site_fract_z
_atom_site_U_iso_or_equiv
_atom_site_adp_type
_atom_site_calc_flag
_atom_site_refinement_flags
_atom_site_occupancy
_atom_site_type_symbol
S41 0.15313(12) 0.21837(9) 0.22074(10) 0.0979(4) Uani d . 1 S
N1 0.1112(2) 0.31172(14) 0.5433(2) 0.0470(5) Uani d . 1 N
H1 0.1698 0.3087 0.6139 0.056 Uiso calc R 1 H
N6 -0.0997(2) 0.13297(14) 0.5031(2) 0.0454(5) Uani d . 1 N
N71 0.0827(2) 0.16296(15) 0.6871(2) 0.0498(6) Uani d . 1 N
O5 -0.2343(2) 0.14951(14) 0.30232(19) 0.0628(6) Uani d . 1 O
O31 -0.0901(3) 0.45074(14) 0.1637(2) 0.0756(7) Uani d . 1 O
O32 0.0784(2) 0.51421(14) 0.2909(3) 0.0754(7) Uani d . 1 O
C2 0.1069(3) 0.38010(15) 0.4642(3) 0.0464(6) Uani d . 1 C
C3 0.0230(3) 0.38104(16) 0.3462(3) 0.0452(6) Uani d . 1 C
C4 -0.0574(3) 0.30653(16) 0.2881(2) 0.0436(6) Uani d . 1 C
H4 -0.1506 0.3234 0.2505 0.052 Uiso calc R 1 H
C5 -0.1430(3) 0.17417(17) 0.3881(2) 0.0443(6) Uani d . 1 C
C7 0.0045(2) 0.17772(15) 0.5817(2) 0.0399(6) Uani d . 1 C
C8 0.0218(2) 0.25080(15) 0.5065(2) 0.0397(5) Uani d . 1 C
C9 -0.0619(2) 0.24759(15) 0.3920(2) 0.0400(6) Uani d . 1 C
C21 0.2002(4) 0.4459(2) 0.5254(3) 0.0686(9) Uani d . 1 C
H21A 0.1938 0.4913 0.4685 0.082 Uiso calc R 1 H
H21B 0.2920 0.4261 0.5441 0.082 Uiso calc R 1 H
H21C 0.1746 0.4626 0.6028 0.082 Uiso calc R 1 H
C31 -0.0017(3) 0.45093(18) 0.2578(3) 0.0543(7) Uani d . 1 C
C32 0.0493(4) 0.5822(2) 0.2038(4) 0.0859(12) Uani d . 1 C
H32A 0.1113 0.6257 0.2334 0.103 Uiso calc R 1 H
H32B -0.0423 0.6003 0.1997 0.103 Uiso calc R 1 H
H32C 0.0596 0.5656 0.1206 0.103 Uiso calc R 1 H
C41 0.0053(3) 0.27039(17) 0.1849(2) 0.0475(6) Uani d . 1 C
C42 -0.0480(4) 0.27744(19) 0.0449(2) 0.0577(8) Uani d . 1 C
H42 -0.1268 0.3035 0.0032 0.069 Uiso calc R 1 H
C43 0.0518(6) 0.2341(2) -0.0118(4) 0.0931(14) Uani d . 1 C
H43 0.0413 0.2289 -0.0995 0.112 Uiso calc R 1 H
C44 0.1574(5) 0.2028(3) 0.0674(4) 0.0904(12) Uani d . 1 C
H44 0.2270 0.1750 0.0408 0.108 Uiso calc R 1 H
C61 -0.1916(3) 0.0741(2) 0.5450(3) 0.0647(8) Uani d . 1 C
H61A -0.2449 0.0477 0.4704 0.078 Uiso calc R 1 H
H61B -0.2543 0.1035 0.5861 0.078 Uiso calc R 1 H
C62 -0.1233(4) 0.0108(2) 0.6338(3) 0.0709(9) Uani d . 1 C
H62A -0.0609 -0.0190 0.5929 0.085 Uiso calc R 1 H
H62B -0.1913 -0.0271 0.6505 0.085 Uiso calc R 1 H
C63 -0.0439(4) 0.0444(2) 0.7617(3) 0.0726(9) Uani d . 1 C
H63A -0.1010 0.0831 0.7942 0.087 Uiso calc R 1 H
H63B -0.0245 0.0002 0.8223 0.087 Uiso calc R 1 H
C64 0.0862(4) 0.0848(2) 0.7525(3) 0.0646(8) Uani d . 1 C
H64A 0.1381 0.0922 0.8386 0.078 Uiso calc R 1 H
H64B 0.1370 0.0473 0.7105 0.078 Uiso calc R 1 H

loop_
_atom_site_aniso_label
_atom_site_aniso_U_11
_atom_site_aniso_U_22
_atom_site_aniso_U_33
_atom_site_aniso_U_12
_atom_site_aniso_U_13
_atom_site_aniso_U_23
S41 0.0912(7) 0.1320(11) 0.0700(6) 0.0392(7) 0.0156(5) -0.0126(6)
N1 0.0497(12) 0.0488(13) 0.0373(11) -0.0064(10) -0.0031(9) 0.0016(10)
N6 0.0485(11) 0.0473(12) 0.0377(11) -0.0094(10) 0.0026(9) 0.0053(9)
N71 0.0529(12) 0.0557(13) 0.0369(11) 0.0015(10) 0.0004(10) 0.0075(10)
O5 0.0614(12) 0.0697(14) 0.0475(11) -0.0203(10) -0.0111(9) 0.0045(10)
O31 0.0927(16) 0.0542(13) 0.0668(14) 0.0028(12) -0.0140(13) 0.0180(11)
O32 0.0667(13) 0.0600(14) 0.0926(17) -0.0088(11) 0.0007(12) 0.0276(13)
C2 0.0509(14) 0.0388(13) 0.0506(15) -0.0035(11) 0.0132(12) -0.0038(11)
C3 0.0491(14) 0.0417(14) 0.0460(14) 0.0040(11) 0.0125(12) 0.0056(11)
C4 0.0425(13) 0.0480(14) 0.0383(13) 0.0028(11) 0.0039(10) 0.0075(11)
C5 0.0442(13) 0.0498(14) 0.0364(12) -0.0022(11) 0.0025(11) 0.0024(11)
C7 0.0425(13) 0.0428(13) 0.0337(12) -0.0008(10) 0.0061(10) 0.0007(10)
C8 0.0431(13) 0.0401(13) 0.0354(12) 0.0002(10) 0.0068(10) 0.0022(10)
C9 0.0396(12) 0.0465(14) 0.0318(12) 0.0002(10) 0.0025(10) 0.0031(10)
C21 0.085(2) 0.0564(19) 0.0620(19) -0.0197(17) 0.0088(17) -0.0079(15)
C31 0.0517(15) 0.0457(15) 0.0644(19) 0.0062(12) 0.0098(14) 0.0015(13)
C32 0.067(2) 0.061(2) 0.125(3) -0.0015(17) 0.010(2) 0.038(2)
C41 0.0572(15) 0.0499(15) 0.0343(13) -0.0043(12) 0.0071(11) 0.0065(11)
C42 0.082(2) 0.0600(18) 0.0294(13) -0.0011(15) 0.0069(13) 0.0003(12)
C43 0.166(5) 0.077(2) 0.0447(18) -0.011(3) 0.040(2) -0.0068(18)
C44 0.099(3) 0.106(3) 0.073(3) 0.013(3) 0.036(2) -0.013(2)
C61 0.0641(18) 0.0638(19) 0.065(2) -0.0186(15) 0.0112(15) 0.0094(15)
C62 0.073(2) 0.0598(19) 0.080(2) -0.0087(16) 0.0175(18) 0.0185(17)
C63 0.087(2) 0.075(2) 0.0571(19) 0.0017(19) 0.0164(17) 0.0251(17)
C64 0.078(2) 0.0630(19) 0.0464(16) 0.0045(16) -0.0013(15) 0.0174(14)

loop_
_atom_type_symbol
_atom_type_description
_atom_type_scat_dispersion_real
_atom_type_scat_dispersion_imag
_atom_type_scat_source
C C 0.0033 0.0016 'International Tables Vol C Tables 4.2.6.8 and 6.1.1.4'
H H 0.0000 0.0000 'International Tables Vol C Tables 4.2.6.8 and 6.1.1.4'
N N 0.0061 0.0033 'International Tables Vol C Tables 4.2.6.8 and 6.1.1.4'
O O 0.0106 0.0060 'International Tables Vol C Tables 4.2.6.8 and 6.1.1.4'
S S 0.1246 0.1234 'International Tables Vol C Tables 4.2.6.8 and 6.1.1.4'

loop_
_geom_angle_atom_site_label_1
_geom_angle_atom_site_label_2
_geom_angle_atom_site_label_3
_geom_angle
_geom_angle_publ_flag
C44 S41 C41 93.10(19) yes
C8 N1 C2 119.0(2) yes
C8 N1 H1 120.5 ?
C2 N1 H1 120.5 ?
C5 N6 C7 109.3(2) ?
C5 N6 C61 119.3(2) yes
C7 N6 C61 126.7(2) ?
C7 N71 C64 123.3(2) yes
C31 O32 C32 114.0(3) ?
C3 C2 N1 120.2(2) ?
C3 C2 C21 127.5(3) ?
N1 C2 C21 112.3(2) ?
C2 C3 C31 126.3(3) ?
C2 C3 C4 122.7(2) ?
C31 C3 C4 111.0(2) ?
C9 C4 C41 112.0(2) ?
C9 C4 C3 108.3(2) yes
C41 C4 C3 110.6(2) ?
C9 C4 H4 108.6 ?
C41 C4 H4 108.6 ?
C3 C4 H4 108.6 ?
O5 C5 N6 123.4(2) ?
O5 C5 C9 128.7(2) ?
N6 C5 C9 108.0(2) ?
N71 C7 N6 133.1(2) ?
N71 C7 C8 121.7(2) ?
N6 C7 C8 104.9(2) yes
C9 C8 N1 123.4(2) ?
C9 C8 C7 110.3(2) ?
N1 C8 C7 126.3(2) ?
C8 C9 C5 107.5(2) ?
C8 C9 C4 123.5(2) ?
C5 C9 C4 128.7(2) ?
C2 C21 H21A 109.5 ?
C2 C21 H21B 109.5 ?
H21A C21 H21B 109.5 ?
C2 C21 H21C 109.5 ?
H21A C21 H21C 109.5 ?
H21B C21 H21C 109.5 ?
O31 C31 O32 122.2(3) ?
O31 C31 C3 122.3(3) yes
O32 C31 C3 115.5(3) ?
O32 C32 H32A 109.5 ?
O32 C32 H32B 109.5 ?
H32A C32 H32B 109.5 ?
O32 C32 H32C 109.5 ?
H32A C32 H32C 109.5 ?
H32B C32 H32C 109.5 ?
C42 C41 C4 126.3(3) ?
C42 C41 S41 112.6(2) ?
C4 C41 S41 121.06(19) ?
C43 C42 C41 104.3(3) yes
C43 C42 H42 127.9 ?
C41 C42 H42 127.9 ?
C44 C43 C42 116.9(3) ?
C44 C43 H43 121.6 ?
C42 C43 H43 121.6 ?
C43 C44 S41 113.1(3) ?
C43 C44 H44 123.5 ?
S41 C44 H44 123.5 ?
N6 C61 C62 115.1(3) ?
N6 C61 H61A 108.5 ?
C62 C61 H61A 108.5 ?
N6 C61 H61B 108.5 ?
C62 C61 H61B 108.5 ?
H61A C61 H61B 107.5 ?
C61 C62 C63 113.8(3) ?
C61 C62 H62A 108.8 ?
C63 C62 H62A 108.8 ?
C61 C62 H62B 108.8 ?
C63 C62 H62B 108.8 ?
H62A C62 H62B 107.7 ?
C64 C63 C62 113.7(3) ?
C64 C63 H63A 108.8 ?
C62 C63 H63A 108.8 ?
C64 C63 H63B 108.8 ?
C62 C63 H63B 108.8 ?
H63A C63 H63B 107.7 ?
N71 C64 C63 119.4(3) ?
N71 C64 H64A 107.5 ?
C63 C64 H64A 107.5 ?
N71 C64 H64B 107.5 ?
C63 C64 H64B 107.5 ?
H64A C64 H64B 107.0 ?

loop_
_geom_bond_atom_site_label_1
_geom_bond_atom_site_label_2
_geom_bond_distance
_geom_bond_publ_flag
S41 C44 1.676(4) yes
S41 C41 1.689(3) yes
N1 C8 1.351(3) yes
N1 C2 1.407(3) yes
N1 H1 0.8600 ?
N6 C5 1.398(3) yes
N6 C7 1.410(3) ?
N6 C61 1.473(3) yes
N71 C7 1.261(3) yes
N71 C64 1.465(4) yes
O5 C5 1.227(3) ?
O31 C31 1.200(4) ?
O32 C31 1.321(4) ?
O32 C32 1.451(4) ?
C2 C3 1.369(4) ?
C2 C21 1.494(4) ?
C3 C31 1.481(4) yes
C3 C4 1.531(4) yes
C4 C9 1.487(3) ?
C4 C41 1.506(4) yes
C4 H4 0.9800 ?
C5 C9 1.456(4) ?
C7 C8 1.481(3) yes
C8 C9 1.339(3) ?
C21 H21A 0.9600 ?
C21 H21B 0.9600 ?
C21 H21C 0.9600 ?
C32 H32A 0.9600 ?
C32 H32B 0.9600 ?
C32 H32C 0.9600 ?
C41 C42 1.492(4) ?
C42 C43 1.463(6) ?
C42 H42 0.9300 ?
C43 C44 1.320(6) ?
C43 H43 0.9300 ?
C44 H44 0.9300 ?
C61 C62 1.483(5) ?
C61 H61A 0.9700 ?
C61 H61B 0.9700 ?
C62 C63 1.542(5) ?
C62 H62A 0.9700 ?
C62 H62B 0.9700 ?
C63 C64 1.489(5) ?
C63 H63A 0.9700 ?
C63 H63B 0.9700 ?
C64 H64A 0.9700 ?
C64 H64B 0.9700 ?

loop_
_geom_torsion_atom_site_label_1
_geom_torsion_atom_site_label_2
_geom_torsion_atom_site_label_3
_geom_torsion_atom_site_label_4
_geom_torsion
_geom_torsion_publ_flag
C8 N1 C2 C3 -6.6(4) ?
C8 N1 C2 C21 173.0(3) ?
N1 C2 C3 C31 174.0(2) ?
C21 C2 C3 C31 -5.6(5) ?
N1 C2 C3 C4 -6.8(4) ?
C21 C2 C3 C4 173.6(3) ?
C2 C3 C4 C9 17.3(3) ?
C31 C3 C4 C9 -163.5(2) ?
C2 C3 C4 C41 -105.8(3) yes
C31 C3 C4 C41 73.4(3) ?
C7 N6 C5 O5 -179.0(3) ?
C61 N6 C5 O5 -21.6(4) ?
C7 N6 C5 C9 1.0(3) ?
C61 N6 C5 C9 158.4(2) ?
C64 N71 C7 N6 4.4(5) ?
C64 N71 C7 C8 -167.9(3) ?
C5 N6 C7 N71 -172.7(3) ?
C61 N6 C7 N71 32.0(5) ?
C5 N6 C7 C8 0.5(3) ?
C61 N6 C7 C8 -154.8(3) ?
C2 N1 C8 C9 7.5(4) ?
C2 N1 C8 C7 -174.9(2) ?
N71 C7 C8 C9 172.1(2) ?
N6 C7 C8 C9 -2.0(3) ?
N71 C7 C8 N1 -5.7(4) ?
N6 C7 C8 N1 -179.9(2) ?
N1 C8 C9 C5 -179.4(2) ?
C7 C8 C9 C5 2.6(3) ?
N1 C8 C9 C4 5.8(4) ?
C7 C8 C9 C4 -172.2(2) ?
O5 C5 C9 C8 177.7(3) yes
N6 C5 C9 C8 -2.3(3) ?
O5 C5 C9 C4 -7.8(5) ?
N6 C5 C9 C4 172.2(2) ?
C41 C4 C9 C8 105.4(3) ?
C3 C4 C9 C8 -16.8(3) ?
C41 C4 C9 C5 -68.3(3) ?
C3 C4 C9 C5 169.5(2) ?
C32 O32 C31 O31 0.0(5) yes
C32 O32 C31 C3 -178.6(3) ?
C2 C3 C31 O31 -169.6(3) ?
C4 C3 C31 O31 11.2(4) yes
C2 C3 C31 O32 9.0(4) yes
C4 C3 C31 O32 -170.2(2) ?
C9 C4 C41 C42 134.6(3) ?
C3 C4 C41 C42 -104.5(3) ?
C9 C4 C41 S41 -47.7(3) ?
C3 C4 C41 S41 73.2(3) yes
C44 S41 C41 C42 0.1(3) ?
C44 S41 C41 C4 -178.0(3) ?
C4 C41 C42 C43 178.3(3) ?
S41 C41 C42 C43 0.4(3) ?
C41 C42 C43 C44 -0.9(5) ?
C42 C43 C44 S41 1.1(6) ?
C41 S41 C44 C43 -0.7(4) ?
C5 N6 C61 C62 155.8(3) ?
C7 N6 C61 C62 -51.0(4) ?
N6 C61 C62 C63 62.8(4) ?
C61 C62 C63 C64 -74.5(4) ?
C7 N71 C64 C63 -44.8(4) ?
C62 C63 C64 N71 70.7(4) ?
